data_4337680
loop_
_publ_author_name
'Kobayashi, Atsushi'
'Ohba, Tadashi'
'Saitoh, Erika'
'Suzuki, Yui'
'Noro, Shin-Ichiro'
'Chang, Ho-Chol'
'Kato, Masako'

_publ_section_title
;
 Flexible Coordination Polymers Composed of Luminescent Ruthenium(II)
 Metalloligands: Importance of the Position of the Coordination Site in
 Metalloligands.
;
_journal_issue 6
_journal_name_full 'Inorganic chemistry'
_journal_page_first 2910
_journal_page_last 2921
_journal_paper_doi 10.1021/ic402683j
_journal_volume 53
_journal_year 2014
_chemical_formula_moiety 'C36 H44 N6 O25 Ru Sr2'
_chemical_formula_sum 'C36 H44 N6 O25 Ru Sr2'
_chemical_formula_weight 1237.08
_space_group_IT_number 2
_symmetry_cell_setting triclinic
_symmetry_Int_Tables_number 2
_symmetry_space_group_name_Hall '-P 1'
_symmetry_space_group_name_H-M 'P -1'
_atom_sites_solution_hydrogens geom
_atom_sites_solution_primary direct
_atom_sites_solution_secondary difmap
_cell_angle_alpha 82.63(2)
_cell_angle_beta 80.552(19)
_cell_angle_gamma 71.995(17)
_cell_formula_units_Z 2
_cell_length_a 12.397(7)
_cell_length_b 13.890(8)
_cell_length_c 14.987(9)
_cell_measurement_reflns_used 5643
_cell_measurement_temperature 150
_cell_measurement_theta_max 28.70
_cell_measurement_theta_min 3.04
_cell_volume 2413(2)
_computing_cell_refinement 'CrystalClear-SM Expert 2.0 r16'
_computing_data_collection 'CrystalClear-SM Expert 2.0 r16 (Rigaku, 2013)'
_computing_data_reduction 'CrystalClear-SM Expert 2.0 r16'
_computing_molecular_graphics 'CrystalStructure 4.0'
_computing_publication_material 'CrystalStructure 4.0 (Rigaku, 2010)'
_computing_structure_refinement 'SHELXL97 (Sheldrick, 2008)'
_computing_structure_solution 'SIR92 (Altomare, et al., 1994)'
_diffrn_ambient_temperature 150
_diffrn_detector_area_resol_mean 14.629
_diffrn_measured_fraction_theta_full 0.989
_diffrn_measured_fraction_theta_max 0.989
_diffrn_measurement_device_type 'Rigaku Mercury70'
_diffrn_measurement_method \w
_diffrn_radiation_type 'Mo K\a'
_diffrn_radiation_wavelength 0.71075
_diffrn_reflns_av_R_equivalents 0.1722
_diffrn_reflns_limit_h_max 16
_diffrn_reflns_limit_h_min -16
_diffrn_reflns_limit_k_max 18
_diffrn_reflns_limit_k_min -18
_diffrn_reflns_limit_l_max 20
_diffrn_reflns_limit_l_min -20
_diffrn_reflns_number 40533
_diffrn_reflns_theta_full 28.71
_diffrn_reflns_theta_max 28.71
_diffrn_standards_number 0
_exptl_absorpt_coefficient_mu 2.601
_exptl_absorpt_correction_T_max 1.000
_exptl_absorpt_correction_T_min 0.756
_exptl_absorpt_correction_type multi-scan
_exptl_crystal_colour red
_exptl_crystal_density_diffrn 1.703
_exptl_crystal_density_method 'not measured'
_exptl_crystal_description chip
_exptl_crystal_F_000 1244.00
_exptl_crystal_size_max 0.200
_exptl_crystal_size_mid 0.200
_exptl_crystal_size_min 0.200
_refine_diff_density_max 3.450
_refine_diff_density_min -1.500
_refine_ls_extinction_method none
_refine_ls_goodness_of_fit_ref 1.076
_refine_ls_hydrogen_treatment constr
_refine_ls_number_parameters 631
_refine_ls_number_reflns 12333
_refine_ls_number_restraints 0
_refine_ls_R_factor_gt 0.0938
_refine_ls_shift/su_max 0.000
_refine_ls_structure_factor_coef Fsqd
_refine_ls_weighting_details 'w = 1/[\s^2^(Fo^2^)+(0.1168P)^2^+13.7482P] where P=(Fo^2^+2Fc^2^)/3'
_refine_ls_weighting_scheme calc
_refine_ls_wR_factor_ref 0.2791
_reflns_number_gt 7950
_reflns_number_total 12333
_reflns_threshold_expression F^2^>2.0\s(F^2^)
_cod_data_source_file ic402683j_si_001.cif
_cod_data_source_block Sr2[5Ru]
_cod_depositor_comments
;
The following automatic conversions were performed:

'_exptl_absorpt_correction_type' value 'Multi-scan' changed to
'multi-scan' according to
/usr/data/users/saulius/crontab/automatic-downloads/current/ACS/lib/dictionaries/cif_core.dic
dictionary named 'cif_core.dic' version 2.4.2 from 2011-04-26.

Automatic conversion script
Id: cif_fix_values 2281 2013-09-26 08:29:07Z andrius 
;
_cod_original_cell_volume 2413(3)
_cod_database_code 4337680

loop_
_symmetry_equiv_pos_site_id
_symmetry_equiv_pos_as_xyz
1 +X,+Y,+Z
2 -X,-Y,-Z

loop_
_atom_site_label
_atom_site_type_symbol
_atom_site_fract_x
_atom_site_fract_y
_atom_site_fract_z
_atom_site_U_iso_or_equiv
_atom_site_adp_type
_atom_site_occupancy
_atom_site_symmetry_multiplicity
_atom_site_calc_flag
_atom_site_refinement_flags
Ru1 Ru 0.67639(5) 0.05002(4) 0.20242(4) 0.01803(17) Uani 1.0 2 d .
Sr1 Sr 0.17767(7) 0.51773(6) -0.00579(6) 0.0287(2) Uani 1.0 2 d .
Sr2 Sr 0.31506(7) 0.53305(6) 0.31330(5) 0.0276(2) Uani 1.0 2 d .
O1 O 0.8650(5) 0.3036(5) -0.0557(4) 0.0288(13) Uani 1.0 2 d .
O2 O 1.0544(5) 0.2369(5) -0.0773(4) 0.0325(14) Uani 1.0 2 d .
O3 O 0.8802(7) -0.3937(6) 0.4286(6) 0.0500(19) Uani 1.0 2 d .
O4 O 0.7104(5) -0.2831(5) 0.4677(4) 0.0324(14) Uani 1.0 2 d .
O5 O 0.4558(5) 0.4712(5) 0.1727(4) 0.0288(13) Uani 1.0 2 d .
O6 O 0.3632(5) 0.5045(5) 0.0499(4) 0.0308(14) Uani 1.0 2 d .
O7 O 0.7952(6) -0.3241(5) -0.0645(4) 0.0317(14) Uani 1.0 2 d .
O8 O 0.7224(6) -0.3399(5) 0.0801(4) 0.0300(13) Uani 1.0 2 d .
O9 O 0.8105(7) 0.3675(6) 0.4289(5) 0.0434(17) Uani 1.0 2 d .
O10 O 0.8450(6) 0.3469(6) 0.2819(4) 0.0394(16) Uani 1.0 2 d .
O11 O 0.2239(6) -0.1091(6) 0.3589(6) 0.053(3) Uani 1.0 2 d .
O12 O 0.3595(7) -0.1598(6) 0.2420(5) 0.0430(17) Uani 1.0 2 d .
O13 O 0.2986(6) 0.5740(6) -0.1454(5) 0.0464(18) Uani 1.0 2 d .
O14 O 0.0376(5) 0.6519(5) -0.1085(5) 0.0343(15) Uani 1.0 2 d .
O15 O -0.0340(6) 0.5606(5) 0.0851(5) 0.0384(16) Uani 1.0 2 d .
O16 O 0.1650(6) 0.5332(6) 0.2030(5) 0.0407(16) Uani 1.0 2 d .
O17 O 0.2730(6) 0.6949(5) 0.2006(5) 0.0374(15) Uani 1.0 2 d .
O18 O 0.2194(6) 0.6937(5) 0.3939(5) 0.0374(15) Uani 1.0 2 d .
O19 O 0.5066(7) 0.5519(7) 0.3463(5) 0.054(2) Uani 1.0 2 d .
O20 O 0.3550(6) 0.4678(5) 0.4944(5) 0.0374(15) Uani 1.0 2 d .
O21 O 0.3471(6) 0.3382(5) 0.3412(5) 0.0372(15) Uani 1.0 2 d .
O22 O 0.1257(6) 0.5117(5) 0.4120(5) 0.0419(17) Uani 1.0 2 d .
O23 O 0.9489(7) 0.4990(6) 0.2709(5) 0.0465(18) Uani 1.0 2 d .
O24 O 0.5919(8) 0.7009(8) 0.2522(6) 0.067(3) Uani 1.0 2 d .
O25 O 0.2427(8) 0.2508(7) 0.2450(6) 0.060(3) Uani 1.0 2 d .
N1 N 0.8303(6) 0.0669(5) 0.1362(5) 0.0190(13) Uani 1.0 2 d .
N2 N 0.7902(6) -0.0705(5) 0.2639(5) 0.0205(13) Uani 1.0 2 d .
N3 N 0.5828(5) 0.1663(5) 0.1202(4) 0.0173(12) Uani 1.0 2 d .
N4 N 0.6680(5) -0.0282(5) 0.0958(5) 0.0179(12) Uani 1.0 2 d .
N5 N 0.6651(6) 0.1402(5) 0.3034(4) 0.0184(13) Uani 1.0 2 d .
N6 N 0.5348(5) 0.0332(5) 0.2865(4) 0.0184(13) Uani 1.0 2 d .
C1 C 0.8431(7) 0.1413(6) 0.0716(5) 0.0208(15) Uani 1.0 2 d .
C2 C 0.9480(6) 0.1497(6) 0.0307(5) 0.0204(15) Uani 1.0 2 d .
C3 C 1.0451(8) 0.0817(7) 0.0602(7) 0.0321(19) Uani 1.0 2 d .
C4 C 1.0337(7) 0.0052(7) 0.1288(6) 0.0302(19) Uani 1.0 2 d .
C5 C 0.9241(7) -0.0012(6) 0.1659(6) 0.0226(16) Uani 1.0 2 d .
C6 C 0.9033(7) -0.0800(6) 0.2364(6) 0.0216(16) Uani 1.0 2 d .
C7 C 0.9882(8) -0.1594(7) 0.2698(7) 0.033(2) Uani 1.0 2 d .
C8 C 0.9598(8) -0.2341(8) 0.3330(7) 0.034(2) Uani 1.0 2 d .
C9 C 0.8465(7) -0.2261(7) 0.3609(6) 0.0301(19) Uani 1.0 2 d .
C10 C 0.7645(7) -0.1414(6) 0.3248(5) 0.0224(16) Uani 1.0 2 d .
C11 C 0.9562(7) 0.2373(7) -0.0401(6) 0.0252(17) Uani 1.0 2 d .
C12 C 0.8076(8) -0.3064(7) 0.4254(6) 0.034(2) Uani 1.0 2 d .
C13 C 0.5319(6) 0.2635(6) 0.1395(6) 0.0199(15) Uani 1.0 2 d .
C14 C 0.4919(7) 0.3397(6) 0.0744(6) 0.0222(16) Uani 1.0 2 d .
C15 C 0.5055(7) 0.3175(7) -0.0154(6) 0.0248(17) Uani 1.0 2 d .
C16 C 0.5544(7) 0.2175(6) -0.0349(6) 0.0229(16) Uani 1.0 2 d .
C17 C 0.5904(6) 0.1434(6) 0.0342(5) 0.0187(15) Uani 1.0 2 d .
C18 C 0.6356(6) 0.0340(6) 0.0190(5) 0.0207(15) Uani 1.0 2 d .
C19 C 0.6406(7) -0.0050(7) -0.0617(6) 0.0257(17) Uani 1.0 2 d .
C20 C 0.6777(7) -0.1098(7) -0.0669(6) 0.0265(17) Uani 1.0 2 d .
C21 C 0.7044(7) -0.1741(7) 0.0110(6) 0.0251(17) Uani 1.0 2 d .
C22 C 0.7001(6) -0.1295(6) 0.0898(6) 0.0204(15) Uani 1.0 2 d .
C23 C 0.4326(7) 0.4485(6) 0.1010(6) 0.0247(17) Uani 1.0 2 d .
C24 C 0.7434(7) -0.2874(6) 0.0090(6) 0.0280(18) Uani 1.0 2 d .
C25 C 0.7340(7) 0.1986(6) 0.3037(6) 0.0241(16) Uani 1.0 2 d .
C26 C 0.7225(7) 0.2636(7) 0.3707(6) 0.0261(17) Uani 1.0 2 d .
C27 C 0.6326(7) 0.2669(7) 0.4434(6) 0.0297(19) Uani 1.0 2 d .
C28 C 0.5631(7) 0.2062(6) 0.4428(6) 0.0246(17) Uani 1.0 2 d .
C29 C 0.5777(6) 0.1449(6) 0.3728(5) 0.0199(15) Uani 1.0 2 d .
C30 C 0.5047(7) 0.0844(6) 0.3618(6) 0.0215(16) Uani 1.0 2 d .
C31 C 0.4070(8) 0.0787(7) 0.4244(6) 0.0281(18) Uani 1.0 2 d .
C32 C 0.3451(7) 0.0173(7) 0.4079(6) 0.0282(18) Uani 1.0 2 d .
C33 C 0.3775(7) -0.0377(6) 0.3320(6) 0.0239(16) Uani 1.0 2 d .
C34 C 0.4736(7) -0.0274(6) 0.2735(6) 0.0213(16) Uani 1.0 2 d .
C35 C 0.7984(8) 0.3321(7) 0.3594(6) 0.0269(17) Uani 1.0 2 d .
C36 C 0.3142(8) -0.1077(7) 0.3090(6) 0.0317(19) Uani 1.0 2 d .
H1 H 0.7777 0.1893 0.0539 0.0250 Uiso 1.0 2 calc R
H3 H 1.1172 0.0864 0.0350 0.0385 Uiso 1.0 2 calc R
H4 H 1.0983 -0.0410 0.1496 0.0363 Uiso 1.0 2 calc R
H7 H 1.0646 -0.1635 0.2505 0.0392 Uiso 1.0 2 calc R
H8 H 1.0168 -0.2882 0.3557 0.0409 Uiso 1.0 2 calc R
H10 H 0.6876 -0.1346 0.3447 0.0268 Uiso 1.0 2 calc R
H13 H 0.5236 0.2795 0.1991 0.0239 Uiso 1.0 2 calc R
H15 H 0.4824 0.3685 -0.0610 0.0297 Uiso 1.0 2 calc R
H16 H 0.5631 0.1999 -0.0940 0.0275 Uiso 1.0 2 calc R
H19 H 0.6193 0.0383 -0.1126 0.0308 Uiso 1.0 2 calc R
H20 H 0.6846 -0.1368 -0.1220 0.0318 Uiso 1.0 2 calc R
H22 H 0.7205 -0.1718 0.1415 0.0244 Uiso 1.0 2 calc R
H25 H 0.7931 0.1955 0.2561 0.0289 Uiso 1.0 2 calc R
H27 H 0.6208 0.3086 0.4901 0.0356 Uiso 1.0 2 calc R
H28 H 0.5049 0.2063 0.4906 0.0295 Uiso 1.0 2 calc R
H31 H 0.3854 0.1155 0.4754 0.0337 Uiso 1.0 2 calc R
H32 H 0.2809 0.0127 0.4481 0.0338 Uiso 1.0 2 calc R
H34 H 0.4966 -0.0644 0.2226 0.0256 Uiso 1.0 2 calc R

loop_
_atom_site_aniso_label
_atom_site_aniso_U_11
_atom_site_aniso_U_22
_atom_site_aniso_U_33
_atom_site_aniso_U_12
_atom_site_aniso_U_13
_atom_site_aniso_U_23
Ru1 0.0137(3) 0.0180(3) 0.0213(3) -0.0039(3) 0.0003(3) -0.0025(3)
Sr1 0.0239(4) 0.0239(4) 0.0365(5) -0.0063(3) -0.0002(4) -0.0028(4)
Sr2 0.0268(4) 0.0271(5) 0.0283(4) -0.0084(4) 0.0005(3) -0.0048(3)
O1 0.022(3) 0.029(4) 0.032(3) -0.004(3) -0.003(3) 0.002(3)
O2 0.022(3) 0.034(4) 0.036(4) -0.007(3) 0.005(3) 0.002(3)
O3 0.040(4) 0.036(4) 0.059(5) -0.001(4) 0.004(4) 0.012(4)
O4 0.026(3) 0.027(4) 0.035(4) -0.003(3) 0.008(3) -0.001(3)
O5 0.024(3) 0.026(3) 0.034(4) -0.001(3) -0.003(3) -0.010(3)
O6 0.024(3) 0.026(4) 0.037(4) -0.002(3) -0.005(3) 0.003(3)
O7 0.037(4) 0.025(3) 0.030(3) -0.007(3) 0.002(3) -0.005(3)
O8 0.033(4) 0.024(3) 0.032(4) -0.007(3) -0.001(3) -0.007(3)
O9 0.056(5) 0.054(5) 0.032(4) -0.034(4) -0.003(4) -0.007(3)
O10 0.042(4) 0.055(5) 0.029(4) -0.030(4) 0.008(3) -0.006(3)
O11 0.033(4) 0.057(5) 0.080(6) -0.036(4) 0.028(4) -0.038(4)
O12 0.050(5) 0.051(5) 0.040(4) -0.034(4) 0.011(4) -0.018(4)
O13 0.035(4) 0.059(5) 0.042(4) -0.018(4) -0.000(3) 0.008(4)
O14 0.022(3) 0.043(4) 0.038(4) -0.009(3) -0.003(3) -0.003(3)
O15 0.027(4) 0.044(4) 0.045(4) -0.017(3) 0.001(3) 0.003(3)
O16 0.037(4) 0.050(5) 0.042(4) -0.026(4) -0.005(3) 0.003(4)
O17 0.043(4) 0.035(4) 0.038(4) -0.019(3) -0.001(3) -0.003(3)
O18 0.042(4) 0.034(4) 0.037(4) -0.015(3) 0.002(3) -0.005(3)
O19 0.046(5) 0.084(6) 0.043(4) -0.039(5) -0.011(4) 0.011(4)
O20 0.039(4) 0.043(4) 0.033(4) -0.020(4) -0.008(3) 0.007(3)
O21 0.046(4) 0.023(4) 0.038(4) -0.007(3) 0.001(3) -0.001(3)
O22 0.029(4) 0.035(4) 0.051(4) -0.005(3) 0.007(3) 0.006(3)
O23 0.048(5) 0.047(5) 0.047(4) -0.023(4) -0.001(4) 0.001(4)
O24 0.068(6) 0.077(7) 0.053(5) -0.025(5) 0.007(5) -0.005(5)
O25 0.076(6) 0.052(5) 0.055(5) -0.017(5) -0.016(5) -0.013(4)
N1 0.016(3) 0.019(3) 0.026(4) -0.011(3) 0.001(3) -0.006(3)
N2 0.015(3) 0.019(4) 0.024(4) 0.001(3) 0.001(3) -0.004(3)
N3 0.012(3) 0.018(3) 0.021(3) -0.002(3) -0.001(3) -0.005(3)
N4 0.013(3) 0.014(3) 0.025(3) -0.001(3) -0.003(3) -0.003(3)
N5 0.019(3) 0.018(3) 0.016(3) -0.005(3) -0.001(3) 0.001(3)
N6 0.010(3) 0.023(4) 0.020(3) -0.003(3) 0.003(3) -0.005(3)
C1 0.018(4) 0.019(4) 0.020(4) -0.000(3) 0.002(3) -0.001(3)
C2 0.012(4) 0.025(4) 0.025(4) -0.004(3) -0.002(3) -0.007(3)
C3 0.021(4) 0.031(5) 0.041(5) -0.009(4) 0.003(4) 0.001(4)
C4 0.018(4) 0.032(5) 0.044(5) -0.010(4) -0.014(4) 0.008(4)
C5 0.016(4) 0.027(4) 0.024(4) -0.005(3) -0.001(3) -0.001(3)
C6 0.017(4) 0.020(4) 0.027(4) -0.002(3) -0.005(3) -0.003(3)
C7 0.019(4) 0.036(5) 0.042(5) -0.012(4) 0.002(4) 0.004(4)
C8 0.022(4) 0.036(5) 0.037(5) -0.002(4) -0.000(4) 0.008(4)
C9 0.017(4) 0.039(5) 0.029(5) -0.005(4) 0.001(4) 0.004(4)
C10 0.024(4) 0.027(4) 0.014(4) -0.006(4) 0.000(3) -0.001(3)
C11 0.021(4) 0.025(4) 0.029(4) -0.007(4) -0.001(4) -0.003(4)
C12 0.030(5) 0.029(5) 0.033(5) -0.001(4) 0.005(4) 0.007(4)
C13 0.016(4) 0.015(4) 0.026(4) -0.003(3) 0.004(3) -0.004(3)
C14 0.013(4) 0.019(4) 0.029(4) 0.001(3) 0.001(3) -0.002(3)
C15 0.028(4) 0.027(5) 0.021(4) -0.012(4) -0.006(4) 0.002(3)
C16 0.023(4) 0.027(4) 0.020(4) -0.007(4) -0.003(3) -0.005(3)
C17 0.011(4) 0.021(4) 0.023(4) -0.002(3) -0.003(3) -0.005(3)
C18 0.009(3) 0.025(4) 0.025(4) -0.001(3) 0.001(3) -0.003(3)
C19 0.020(4) 0.034(5) 0.022(4) -0.008(4) -0.003(3) -0.001(4)
C20 0.018(4) 0.037(5) 0.024(4) -0.008(4) 0.001(3) -0.008(4)
C21 0.017(4) 0.028(5) 0.030(4) -0.005(4) -0.000(3) -0.006(4)
C22 0.013(4) 0.016(4) 0.029(4) -0.002(3) 0.000(3) 0.000(3)
C23 0.022(4) 0.019(4) 0.029(4) -0.003(3) 0.003(4) -0.003(3)
C24 0.025(4) 0.018(4) 0.041(5) -0.006(4) -0.004(4) -0.005(4)
C25 0.025(4) 0.026(4) 0.025(4) -0.013(4) 0.001(4) -0.005(4)
C26 0.020(4) 0.033(5) 0.028(4) -0.015(4) 0.001(4) -0.002(4)
C27 0.016(4) 0.040(5) 0.034(5) -0.008(4) -0.001(4) -0.012(4)
C28 0.023(4) 0.026(5) 0.025(4) -0.010(4) 0.003(3) -0.003(4)
C29 0.012(4) 0.023(4) 0.021(4) -0.001(3) 0.003(3) -0.008(3)
C30 0.022(4) 0.016(4) 0.027(4) -0.005(3) -0.002(3) -0.005(3)
C31 0.027(5) 0.033(5) 0.026(4) -0.011(4) 0.002(4) -0.009(4)
C32 0.022(4) 0.029(5) 0.030(5) -0.008(4) 0.010(4) -0.009(4)
C33 0.020(4) 0.023(4) 0.030(4) -0.010(4) 0.002(4) -0.008(4)
C34 0.025(4) 0.006(3) 0.029(4) 0.002(3) -0.004(4) -0.001(3)
C35 0.029(5) 0.030(5) 0.025(4) -0.014(4) 0.000(4) -0.006(4)
C36 0.024(5) 0.036(5) 0.033(5) -0.007(4) 0.000(4) -0.003(4)

loop_
_atom_type_symbol
_atom_type_description
_atom_type_scat_dispersion_real
_atom_type_scat_dispersion_imag
_atom_type_scat_source
C C 0.0033 0.0016
;
International Tables for Crystallography
(1992, Vol. C, Tables 4.2.6.8 and 6.1.1.4)
;
H H 0.0000 0.0000
;
International Tables for Crystallography
(1992, Vol. C, Table 6.1.1.4)
;
N N 0.0061 0.0033
;
International Tables for Crystallography
(1992, Vol. C, Tables 4.2.6.8 and 6.1.1.4)
;
O O 0.0106 0.0060
;
International Tables for Crystallography
(1992, Vol. C, Tables 4.2.6.8 and 6.1.1.4)
;
Ru Ru -1.2594 0.8363
;
International Tables for Crystallography
(1992, Vol. C, Tables 4.2.6.8 and 6.1.1.4)
;
Sr Sr -1.5307 3.2498
;
International Tables for Crystallography
(1992, Vol. C, Tables 4.2.6.8 and 6.1.1.4)
;

loop_
_geom_angle_atom_site_label_1
_geom_angle_atom_site_label_2
_geom_angle_atom_site_label_3
_geom_angle
_geom_angle_publ_flag
_geom_angle_site_symmetry_1
_geom_angle_site_symmetry_3
N1 Ru1 N2 79.1(3) yes . .
N1 Ru1 N3 92.5(3) yes . .
N1 Ru1 N4 88.8(3) yes . .
N1 Ru1 N5 95.0(3) yes . .
N1 Ru1 N6 170.8(3) yes . .
N2 Ru1 N3 169.9(3) yes . .
N2 Ru1 N4 95.3(3) yes . .
N2 Ru1 N5 91.8(3) yes . .
N2 Ru1 N6 95.3(3) yes . .
N3 Ru1 N4 78.7(3) yes . .
N3 Ru1 N5 94.6(3) yes . .
N3 Ru1 N6 93.7(3) yes . .
N4 Ru1 N5 172.5(3) yes . .
N4 Ru1 N6 99.1(3) yes . .
N5 Ru1 N6 77.8(3) yes . .
O1 Sr1 O6 77.7(2) yes 2_665 .
O1 Sr1 O7 137.25(19) yes 2_665 2_655
O1 Sr1 O8 164.8(2) yes 2_665 2_655
O1 Sr1 O13 89.4(3) yes 2_665 .
O1 Sr1 O14 72.5(2) yes 2_665 .
O1 Sr1 O15 73.5(3) yes 2_665 .
O1 Sr1 O15 129.41(18) yes 2_665 2_565
O1 Sr1 C24 158.9(3) yes 2_665 2_655
O6 Sr1 O7 87.1(2) yes . 2_655
O6 Sr1 O8 89.5(2) yes . 2_655
O6 Sr1 O13 75.8(3) yes . .
O6 Sr1 O14 135.8(3) yes . .
O6 Sr1 O15 129.0(3) yes . .
O6 Sr1 O15 152.88(19) yes . 2_565
O6 Sr1 C24 88.2(3) yes . 2_655
O7 Sr1 O8 48.58(18) yes 2_655 2_655
O7 Sr1 O13 125.5(2) yes 2_655 .
O7 Sr1 O14 136.5(3) yes 2_655 .
O7 Sr1 O15 86.6(2) yes 2_655 .
O7 Sr1 O15 72.2(2) yes 2_655 2_565
O7 Sr1 C24 24.4(2) yes 2_655 2_655
O8 Sr1 O13 79.4(3) yes 2_655 .
O8 Sr1 O14 113.0(2) yes 2_655 .
O8 Sr1 O15 121.5(3) yes 2_655 .
O8 Sr1 O15 63.8(2) yes 2_655 2_565
O8 Sr1 C24 24.1(2) yes 2_655 2_655
O13 Sr1 O14 72.1(2) yes . .
O13 Sr1 O15 143.1(2) yes . .
O13 Sr1 O15 101.8(3) yes . 2_565
O13 Sr1 C24 102.4(3) yes . 2_655
O14 Sr1 O15 71.70(19) yes . .
O14 Sr1 O15 64.9(3) yes . 2_565
O14 Sr1 C24 127.6(3) yes . 2_655
O15 Sr1 O15 68.3(3) yes . 2_565
O15 Sr1 C24 104.8(3) yes . 2_655
O15 Sr1 C24 65.7(3) yes 2_565 2_655
O5 Sr2 O16 80.9(2) yes . .
O5 Sr2 O17 78.35(19) yes . .
O5 Sr2 O18 140.3(3) yes . .
O5 Sr2 O19 76.3(3) yes . .
O5 Sr2 O20 125.01(18) yes . .
O5 Sr2 O21 79.3(2) yes . .
O5 Sr2 O22 142.3(3) yes . .
O16 Sr2 O17 67.7(3) yes . .
O16 Sr2 O18 103.5(3) yes . .
O16 Sr2 O19 153.4(3) yes . .
O16 Sr2 O20 138.4(3) yes . .
O16 Sr2 O21 86.2(3) yes . .
O16 Sr2 O22 70.7(3) yes . .
O17 Sr2 O18 67.7(2) yes . .
O17 Sr2 O19 94.2(3) yes . .
O17 Sr2 O20 141.9(3) yes . .
O17 Sr2 O21 147.8(3) yes . .
O17 Sr2 O22 111.4(2) yes . .
O18 Sr2 O19 85.9(3) yes . .
O18 Sr2 O20 77.5(2) yes . .
O18 Sr2 O21 139.9(2) yes . .
O18 Sr2 O22 72.4(3) yes . .
O19 Sr2 O20 67.7(3) yes . .
O19 Sr2 O21 102.6(3) yes . .
O19 Sr2 O22 135.7(3) yes . .
O20 Sr2 O21 70.2(3) yes . .
O20 Sr2 O22 70.1(3) yes . .
O21 Sr2 O22 74.6(2) yes . .
Sr1 O1 C11 117.8(7) yes 2_665 .
Sr2 O5 C23 127.0(6) yes . .
Sr1 O6 C23 141.1(6) yes . .
Sr1 O7 C24 93.4(5) yes 2_655 .
Sr1 O8 C24 94.1(5) yes 2_655 .
Sr1 O15 Sr1 111.7(3) yes . 2_565
Ru1 N1 C1 125.9(5) yes . .
Ru1 N1 C5 114.7(5) yes . .
C1 N1 C5 119.3(7) yes . .
Ru1 N2 C6 116.0(5) yes . .
Ru1 N2 C10 126.5(6) yes . .
C6 N2 C10 117.5(6) yes . .
Ru1 N3 C13 126.9(6) yes . .
Ru1 N3 C17 114.0(5) yes . .
C13 N3 C17 118.2(6) yes . .
Ru1 N4 C18 113.8(6) yes . .
Ru1 N4 C22 128.3(6) yes . .
C18 N4 C22 117.6(7) yes . .
Ru1 N5 C25 124.7(5) yes . .
Ru1 N5 C29 117.1(6) yes . .
C25 N5 C29 118.1(7) yes . .
Ru1 N6 C30 116.5(6) yes . .
Ru1 N6 C34 124.7(5) yes . .
C30 N6 C34 118.8(7) yes . .
N1 C1 C2 123.5(7) yes . .
C1 C2 C3 118.3(8) yes . .
C1 C2 C11 120.6(7) yes . .
C3 C2 C11 120.9(8) yes . .
C2 C3 C4 119.1(8) yes . .
C3 C4 C5 119.7(8) yes . .
N1 C5 C4 120.0(8) yes . .
N1 C5 C6 116.2(7) yes . .
C4 C5 C6 123.8(7) yes . .
N2 C6 C5 114.0(6) yes . .
N2 C6 C7 121.7(8) yes . .
C5 C6 C7 124.2(8) yes . .
C6 C7 C8 120.1(8) yes . .
C7 C8 C9 118.9(8) yes . .
C8 C9 C10 117.6(9) yes . .
C8 C9 C12 122.5(8) yes . .
C10 C9 C12 119.8(8) yes . .
N2 C10 C9 124.1(8) yes . .
O1 C11 O2 125.6(8) yes . .
O1 C11 C2 117.7(7) yes . .
O2 C11 C2 116.7(7) yes . .
O3 C12 O4 126.0(9) yes . .
O3 C12 C9 115.1(8) yes . .
O4 C12 C9 119.0(8) yes . .
N3 C13 C14 122.5(8) yes . .
C13 C14 C15 119.6(7) yes . .
C13 C14 C23 120.0(8) yes . .
C15 C14 C23 120.4(7) yes . .
C14 C15 C16 118.0(7) yes . .
C15 C16 C17 119.7(8) yes . .
N3 C17 C16 121.9(7) yes . .
N3 C17 C18 115.8(6) yes . .
C16 C17 C18 122.3(8) yes . .
N4 C18 C17 113.9(7) yes . .
N4 C18 C19 121.7(8) yes . .
C17 C18 C19 124.4(7) yes . .
C18 C19 C20 119.7(8) yes . .
C19 C20 C21 119.6(8) yes . .
C20 C21 C22 117.6(8) yes . .
C20 C21 C24 121.6(8) yes . .
C22 C21 C24 120.7(7) yes . .
N4 C22 C21 123.8(7) yes . .
O5 C23 O6 127.0(8) yes . .
O5 C23 C14 116.8(7) yes . .
O6 C23 C14 116.2(8) yes . .
Sr1 C24 O7 62.2(5) yes 2_655 .
Sr1 C24 O8 61.7(5) yes 2_655 .
Sr1 C24 C21 179.8(6) yes 2_655 .
O7 C24 O8 123.9(8) yes . .
O7 C24 C21 118.0(8) yes . .
O8 C24 C21 118.1(8) yes . .
N5 C25 C26 124.4(7) yes . .
C25 C26 C27 117.2(9) yes . .
C25 C26 C35 119.5(7) yes . .
C27 C26 C35 123.2(9) yes . .
C26 C27 C28 118.0(9) yes . .
C27 C28 C29 121.9(8) yes . .
N5 C29 C28 120.4(8) yes . .
N5 C29 C30 113.1(7) yes . .
C28 C29 C30 126.5(7) yes . .
N6 C30 C29 115.5(7) yes . .
N6 C30 C31 121.0(9) yes . .
C29 C30 C31 123.4(8) yes . .
C30 C31 C32 118.4(8) yes . .
C31 C32 C33 120.7(8) yes . .
C32 C33 C34 117.4(9) yes . .
C32 C33 C36 124.0(8) yes . .
C34 C33 C36 118.6(8) yes . .
N6 C34 C33 123.6(8) yes . .
O9 C35 O10 125.7(10) yes . .
O9 C35 C26 118.1(8) yes . .
O10 C35 C26 116.2(9) yes . .
O11 C36 O12 126.4(11) yes . .
O11 C36 C33 116.8(9) yes . .
O12 C36 C33 116.8(8) yes . .
N1 C1 H1 118.279 no . .
C2 C1 H1 118.268 no . .
C2 C3 H3 120.431 no . .
C4 C3 H3 120.433 no . .
C3 C4 H4 120.123 no . .
C5 C4 H4 120.132 no . .
C6 C7 H7 119.944 no . .
C8 C7 H7 119.948 no . .
C7 C8 H8 120.569 no . .
C9 C8 H8 120.557 no . .
N2 C10 H10 117.959 no . .
C9 C10 H10 117.955 no . .
N3 C13 H13 118.764 no . .
C14 C13 H13 118.771 no . .
C14 C15 H15 120.984 no . .
C16 C15 H15 120.988 no . .
C15 C16 H16 120.157 no . .
C17 C16 H16 120.149 no . .
C18 C19 H19 120.156 no . .
C20 C19 H19 120.152 no . .
C19 C20 H20 120.202 no . .
C21 C20 H20 120.204 no . .
N4 C22 H22 118.124 no . .
C21 C22 H22 118.109 no . .
N5 C25 H25 117.804 no . .
C26 C25 H25 117.802 no . .
C26 C27 H27 121.012 no . .
C28 C27 H27 121.010 no . .
C27 C28 H28 119.039 no . .
C29 C28 H28 119.031 no . .
C30 C31 H31 120.782 no . .
C32 C31 H31 120.786 no . .
C31 C32 H32 119.633 no . .
C33 C32 H32 119.625 no . .
N6 C34 H34 118.226 no . .
C33 C34 H34 118.215 no . .

loop_
_geom_bond_atom_site_label_1
_geom_bond_atom_site_label_2
_geom_bond_distance
_geom_bond_publ_flag
_geom_bond_site_symmetry_2
Ru1 N1 2.068(7) yes .
Ru1 N2 2.053(6) yes .
Ru1 N3 2.067(6) yes .
Ru1 N4 2.077(7) yes .
Ru1 N5 2.045(7) yes .
Ru1 N6 2.044(6) yes .
Sr1 O1 2.627(7) yes 2_665
Sr1 O6 2.520(7) yes .
Sr1 O7 2.700(7) yes 2_655
Sr1 O8 2.690(6) yes 2_655
Sr1 O13 2.552(8) yes .
Sr1 O14 2.646(6) yes .
Sr1 O15 2.677(7) yes .
Sr1 O15 2.827(9) yes 2_565
Sr1 C24 3.047(9) yes 2_655
Sr2 O5 2.560(6) yes .
Sr2 O16 2.683(8) yes .
Sr2 O17 2.602(7) yes .
Sr2 O18 2.536(7) yes .
Sr2 O19 2.599(10) yes .
Sr2 O20 2.822(7) yes .
Sr2 O21 2.600(7) yes .
Sr2 O22 2.639(7) yes .
O1 C11 1.252(9) yes .
O2 C11 1.252(11) yes .
O3 C12 1.268(11) yes .
O4 C12 1.232(11) yes .
O5 C23 1.257(12) yes .
O6 C23 1.257(10) yes .
O7 C24 1.263(11) yes .
O8 C24 1.249(11) yes .
O9 C35 1.256(13) yes .
O10 C35 1.232(10) yes .
O11 C36 1.245(12) yes .
O12 C36 1.263(12) yes .
N1 C1 1.351(10) yes .
N1 C5 1.352(10) yes .
N2 C6 1.365(10) yes .
N2 C10 1.331(10) yes .
N3 C13 1.348(10) yes .
N3 C17 1.349(10) yes .
N4 C18 1.383(10) yes .
N4 C22 1.349(10) yes .
N5 C25 1.350(13) yes .
N5 C29 1.366(9) yes .
N6 C30 1.349(11) yes .
N6 C34 1.344(12) yes .
C1 C2 1.376(11) yes .
C2 C3 1.379(11) yes .
C2 C11 1.525(12) yes .
C3 C4 1.403(13) yes .
C4 C5 1.406(12) yes .
C5 C6 1.473(11) yes .
C6 C7 1.375(11) yes .
C7 C8 1.400(14) yes .
C8 C9 1.373(13) yes .
C9 C10 1.410(11) yes .
C9 C12 1.521(14) yes .
C13 C14 1.374(10) yes .
C14 C15 1.391(12) yes .
C14 C23 1.534(11) yes .
C15 C16 1.382(12) yes .
C16 C17 1.388(11) yes .
C17 C18 1.481(11) yes .
C18 C19 1.372(13) yes .
C19 C20 1.393(13) yes .
C20 C21 1.395(12) yes .
C21 C22 1.390(13) yes .
C21 C24 1.499(12) yes .
C25 C26 1.396(13) yes .
C26 C27 1.420(11) yes .
C26 C35 1.510(15) yes .
C27 C28 1.380(15) yes .
C28 C29 1.389(12) yes .
C29 C30 1.452(13) yes .
C30 C31 1.422(12) yes .
C31 C32 1.378(15) yes .
C32 C33 1.387(13) yes .
C33 C34 1.392(11) yes .
C33 C36 1.525(15) yes .
C1 H1 0.930 no .
C3 H3 0.930 no .
C4 H4 0.930 no .
C7 H7 0.930 no .
C8 H8 0.930 no .
C10 H10 0.930 no .
C13 H13 0.930 no .
C15 H15 0.930 no .
C16 H16 0.930 no .
C19 H19 0.930 no .
C20 H20 0.930 no .
C22 H22 0.930 no .
C25 H25 0.930 no .
C27 H27 0.930 no .
C28 H28 0.930 no .
C31 H31 0.930 no .
C32 H32 0.930 no .
C34 H34 0.930 no .

loop_
_geom_contact_atom_site_label_1
_geom_contact_atom_site_label_2
_geom_contact_distance
_geom_contact_publ_flag
_geom_contact_site_symmetry_2
Sr1 O16 3.138(8) no .
O1 O16 2.935(9) no 2_665
O1 O17 2.971(10) no 2_665
O1 C1 2.811(10) no .
O2 O7 3.579(11) no 2_755
O2 O8 3.478(11) no 2_755
O2 O14 3.226(9) no 2_665
O2 O15 2.734(10) no 2_665
O2 C3 2.801(11) no .
O2 C6 3.306(11) no 2_755
O2 C7 3.379(13) no 2_755
O2 C21 3.135(11) no 2_755
O2 C22 2.933(9) no 2_755
O2 C24 3.151(13) no 2_755
O3 O20 3.368(12) no 2_656
O3 O22 2.901(10) no 1_645
O3 O22 2.722(10) no 2_656
O3 C8 2.831(13) no .
O4 O20 2.886(11) no 2_656
O4 O21 2.898(9) no 2_656
O4 C10 2.859(10) no .
O4 C28 3.328(10) no 2_656
O4 C31 3.262(11) no 2_656
O5 O13 2.882(10) no 2_665
O5 C13 2.828(10) no .
O6 O6 3.448(9) no 2_665
O6 O16 3.038(9) no .
O6 O17 3.496(10) no .
O6 C13 3.581(9) no .
O6 C14 3.414(11) no 2_665
O6 C15 2.840(10) no .
O6 C15 3.304(12) no 2_665
O6 C23 3.273(11) no 2_665
O7 O14 2.892(10) no 1_645
O7 C20 2.879(11) no .
O7 C22 3.576(11) no .
O8 C15 3.049(12) no 2_655
O8 C16 3.461(10) no 2_655
O8 C20 3.588(11) no .
O8 C22 2.870(11) no .
O9 O18 2.684(9) no 2_666
O9 O20 2.786(9) no 2_666
O9 O22 3.404(12) no 2_666
O9 C27 2.921(14) no .
O10 O13 2.822(10) no 2_665
O10 O14 2.763(9) no 2_665
O10 C25 2.770(13) no .
O11 O18 2.738(11) no 1_545
O11 C32 2.863(14) no .
O12 O17 2.737(12) no 1_545
O12 O18 3.469(11) no 1_545
O12 C16 3.231(11) no 2_655
O12 C19 3.310(11) no 2_655
O12 C34 2.766(13) no .
O13 C13 3.544(13) no 2_665
O13 C14 3.531(13) no 2_665
O13 C23 3.416(12) no 2_665
O13 C35 3.557(11) no 2_665
O14 C2 3.190(12) no 2_665
O14 C11 2.888(12) no 2_665
O15 O16 3.168(11) no .
O15 C11 3.200(12) no 2_665
O16 C23 3.333(10) no .
O17 C7 3.543(10) no 1_465
O17 C15 3.549(10) no 2_665
O17 C16 3.364(11) no 2_665
O17 C36 3.563(14) no 1_565
O18 C8 3.306(12) no 1_465
O18 C27 3.470(13) no 2_666
O18 C36 3.350(13) no 1_565
O19 O20 3.099(11) no 2_666
O20 C12 3.442(13) no 2_656
O21 C13 3.539(10) no .
O21 C28 3.231(11) no .
O21 C29 3.313(9) no .
O21 C30 3.464(9) no .
O21 C31 3.549(11) no .
O22 C12 3.489(11) no 2_656
N1 C3 2.777(12) no .
N1 C17 3.381(10) no .
N1 C18 3.376(12) no .
N1 C25 3.150(11) no .
N2 C8 2.796(10) no .
N2 C22 3.286(12) no .
N3 C1 3.110(10) no .
N3 C15 2.786(10) no .
N4 C20 2.788(12) no .
N4 C34 3.285(10) no .
N5 C13 3.192(10) no .
N5 C27 2.810(12) no .
N6 C10 3.198(9) no .
N6 C32 2.775(11) no .
C1 C4 2.715(11) no .
C1 C17 3.263(12) no .
C1 C18 3.577(13) no .
C2 C4 3.353(14) no 2_755
C2 C5 2.772(11) no .
C3 C3 3.597(16) no 2_755
C3 C4 3.599(15) no 2_755
C3 C20 3.596(14) no 2_755
C4 C7 3.030(13) no .
C6 C9 2.753(12) no .
C7 C10 2.704(12) no .
C13 C16 2.720(12) no .
C14 C17 2.723(11) no .
C15 C23 3.597(13) no 2_665
C15 C24 3.225(14) no 2_655
C16 C19 2.998(12) no .
C16 C21 3.398(13) no 2_655
C16 C24 3.483(12) no 2_655
C17 C20 3.445(12) no 2_655
C18 C19 3.516(12) no 2_655
C18 C21 2.762(12) no .
C19 C22 2.728(11) no .
C23 C23 3.564(12) no 2_665
C25 C28 2.705(11) no .
C26 C29 2.782(14) no .
C28 C31 3.062(15) no .
C28 C32 3.579(11) no 2_656
C30 C33 2.765(14) no .
C31 C31 3.543(12) no 2_656
C31 C34 2.731(12) no .
O3 O23 2.827(11) no 1_545
O7 O25 2.826(11) no 2_655
O8 O24 2.834(10) no 1_545
O9 O23 3.375(11) no .
O10 O23 2.771(13) no .
O12 O24 2.948(11) no 1_545
O14 O23 3.362(11) no 2_665
O15 O23 2.799(10) no 1_455
O16 O23 2.864(11) no 1_455
O19 O24 2.739(14) no .
O21 O25 2.695(14) no .
O22 O23 3.341(12) no 1_455
O23 O3 2.827(11) no 1_565
O23 O9 3.375(11) no .
O23 O10 2.771(13) no .
O23 O14 3.362(11) no 2_665
O23 O15 2.799(10) no 1_655
O23 O16 2.864(11) no 1_655
O23 O22 3.341(12) no 1_655
O23 C35 3.419(13) no .
O24 O8 2.834(10) no 1_565
O24 O12 2.948(11) no 1_565
O24 O19 2.739(14) no .
O24 C22 3.562(13) no 1_565
O25 O7 2.826(11) no 2_655
O25 O21 2.695(14) no .
O25 C20 3.348(13) no 2_655
C20 O25 3.348(13) no 2_655
C22 O24 3.562(13) no 1_545
C35 O23 3.419(13) no .
Ru1 H1 3.1232 no .
Ru1 H10 3.1013 no .
Ru1 H13 3.1635 no .
Ru1 H22 3.1850 no .
Ru1 H25 3.0703 no .
Ru1 H34 3.0702 no .
O1 H1 2.4897 no .
O1 H7 3.5549 no 2_755
O2 H3 2.5161 no .
O2 H7 3.5805 no 2_755
O2 H22 2.7036 no 2_755
O3 H8 2.5930 no .
O4 H10 2.5622 no .
O4 H28 2.5526 no 2_656
O4 H31 2.4539 no 2_656
O5 H13 2.5322 no .
O5 H15 2.8320 no 2_665
O6 H15 2.6053 no .
O6 H15 3.0118 no 2_665
O7 H20 2.6453 no .
O8 H15 2.7531 no 2_655
O8 H16 3.4573 no 2_655
O8 H22 2.6088 no .
O9 H27 2.7063 no .
O10 H25 2.4728 no .
O11 H7 3.0667 no 1_455
O11 H32 2.6023 no .
O12 H4 3.5649 no 1_455
O12 H16 2.3317 no 2_655
O12 H19 2.4379 no 2_655
O12 H34 2.4208 no .
O13 H1 3.5207 no 2_665
O13 H13 3.3788 no 2_665
O13 H15 3.3077 no .
O13 H25 3.3618 no 2_665
O16 H8 3.4685 no 1_465
O17 H7 2.7748 no 1_465
O17 H8 3.5779 no 1_465
O17 H15 3.3294 no 2_665
O17 H16 2.9980 no 2_665
O18 H7 3.1847 no 1_465
O18 H8 2.5970 no 1_465
O18 H27 2.8322 no 2_666
O19 H27 3.2119 no 2_666
O20 H27 3.3484 no .
O20 H27 3.2514 no 2_666
O20 H28 3.5342 no .
O21 H13 2.7925 no .
O21 H28 3.2200 no .
O21 H31 3.4128 no .
O22 H8 2.7777 no 1_465
N1 H3 3.3959 no 2_755
N1 H4 3.2235 no .
N1 H25 2.5830 no .
N2 H7 3.2258 no .
N2 H22 2.8338 no .
N3 H1 2.5568 no .
N3 H16 3.2234 no .
N3 H20 3.4582 no 2_655
N4 H3 2.9909 no 2_755
N4 H19 3.2412 no .
N4 H19 3.5742 no 2_655
N4 H34 2.7331 no .
N5 H13 2.6995 no .
N5 H28 3.2201 no .
N6 H10 2.6592 no .
N6 H13 3.4724 no .
N6 H31 3.2479 no .
C1 H3 3.2124 no .
C1 H3 3.5876 no 2_755
C1 H25 2.8761 no .
C2 H4 3.2394 no .
C2 H4 3.4652 no 2_755
C3 H1 3.1997 no .
C4 H7 2.7471 no .
C5 H1 3.1631 no .
C5 H3 3.2713 no .
C5 H3 3.5387 no 2_755
C5 H7 2.6999 no .
C5 H25 3.0671 no .
C6 H4 2.7250 no .
C6 H8 3.2446 no .
C6 H10 3.1432 no .
C6 H22 3.4784 no .
C7 H4 2.7633 no .
C8 H10 3.2120 no .
C9 H7 3.2283 no .
C9 H31 3.5443 no 2_656
C10 H8 3.2329 no .
C10 H22 2.9922 no .
C10 H31 3.2539 no 2_656
C11 H1 2.6409 no .
C11 H3 2.6820 no .
C11 H7 3.5088 no 2_755
C12 H8 2.7075 no .
C12 H10 2.6502 no .
C12 H31 3.2991 no 2_656
C13 H1 3.0177 no .
C13 H15 3.2346 no .
C14 H1 3.4988 no .
C14 H16 3.2236 no .
C15 H1 3.5491 no .
C15 H13 3.2240 no .
C16 H1 3.1614 no .
C16 H19 2.7199 no .
C17 H1 2.6595 no .
C17 H13 3.1512 no .
C17 H15 3.2409 no .
C17 H19 2.7095 no .
C17 H20 3.4715 no 2_655
C18 H1 3.3115 no .
C18 H3 3.0340 no 2_755
C18 H16 2.6845 no .
C18 H20 3.2304 no .
C18 H22 3.1746 no .
C18 H34 3.5785 no .
C19 H3 2.9382 no 2_755
C19 H4 3.5045 no 2_755
C19 H16 2.7145 no .
C19 H34 3.0618 no 2_655
C20 H3 2.7844 no 2_755
C20 H22 3.2169 no .
C20 H34 3.5973 no 2_655
C21 H3 2.7931 no 2_755
C21 H16 3.4548 no 2_655
C21 H19 3.2503 no .
C22 H3 2.8542 no 2_755
C22 H20 3.2281 no .
C22 H34 2.9229 no .
C23 H13 2.6399 no .
C23 H15 2.6992 no .
C23 H15 2.9968 no 2_665
C24 H15 3.2751 no 2_655
C24 H20 2.6908 no .
C24 H22 2.6357 no .
C25 H13 3.0985 no .
C25 H27 3.2540 no .
C26 H28 3.2423 no .
C27 H25 3.2388 no .
C28 H31 2.8079 no .
C28 H32 3.4325 no 2_656
C29 H13 3.0447 no .
C29 H25 3.1622 no .
C29 H27 3.2605 no .
C29 H31 2.7293 no .
C29 H32 3.5686 no 2_656
C30 H10 3.1950 no .
C30 H13 3.4422 no .
C30 H28 2.7280 no .
C30 H31 3.5409 no 2_656
C30 H32 3.2503 no .
C30 H34 3.1513 no .
C31 H10 3.5703 no 2_656
C31 H28 2.7888 no .
C31 H31 3.4771 no 2_656
C32 H28 3.4003 no 2_656
C32 H34 3.2098 no .
C33 H19 3.2814 no 2_655
C33 H28 3.4991 no 2_656
C33 H31 3.2452 no .
C34 H10 2.9115 no .
C34 H19 2.8756 no 2_655
C34 H20 3.4005 no 2_655
C34 H22 3.5418 no .
C34 H32 3.2190 no .
C35 H25 2.6215 no .
C35 H27 2.7667 no .
C36 H16 3.5462 no 2_655
C36 H19 3.0387 no 2_655
C36 H32 2.7376 no .
C36 H34 2.6140 no .
H1 H13 3.4985 no .
H1 H25 3.0808 no .
H3 H4 2.3406 no .
H3 H19 3.5010 no 2_755
H3 H20 3.2523 no 2_755
H3 H22 3.3725 no 2_755
H4 H7 2.2204 no .
H4 H19 3.4643 no 2_755
H7 H8 2.3376 no .
H10 H22 3.0941 no .
H10 H28 3.4177 no 2_656
H10 H31 2.7193 no 2_656
H10 H34 3.0724 no .
H13 H25 3.3950 no .
H15 H16 2.3277 no .
H16 H19 2.1753 no .
H16 H34 3.1719 no 2_655
H19 H20 2.3281 no .
H19 H34 2.2834 no 2_655
H20 H34 3.3578 no 2_655
H22 H34 2.8647 no .
H27 H28 2.3110 no .
H28 H31 2.2756 no .
H28 H32 3.4981 no 2_656
H31 H32 2.3139 no .
O24 H10 3.4018 no 1_565
O24 H15 3.4810 no 2_665
O24 H16 3.1985 no 2_665
O24 H22 2.9233 no 1_565
O24 H34 3.1056 no 1_565
O25 H13 3.5722 no .
O25 H20 2.4569 no 2_655
H10 O24 3.4018 no 1_545
H13 O25 3.5722 no .
H15 O24 3.4810 no 2_665
H16 O24 3.1985 no 2_665
H20 O25 2.4569 no 2_655
H22 O24 2.9233 no 1_545
H34 O24 3.1056 no 1_545

loop_
_geom_torsion_atom_site_label_1
_geom_torsion_atom_site_label_2
_geom_torsion_atom_site_label_3
_geom_torsion_atom_site_label_4
_geom_torsion
_geom_torsion_publ_flag
_geom_torsion_site_symmetry_1
_geom_torsion_site_symmetry_3
_geom_torsion_site_symmetry_4
N1 Ru1 N2 C6 1.7(5) no . . .
N1 Ru1 N2 C10 -175.7(6) no . . .
N2 Ru1 N1 C1 -179.0(6) no . . .
N2 Ru1 N1 C5 -2.8(5) no . . .
N1 Ru1 N3 C13 -98.3(5) no . . .
N1 Ru1 N3 C17 70.8(5) no . . .
N3 Ru1 N1 C1 6.7(6) no . . .
N3 Ru1 N1 C5 -177.0(5) no . . .
N1 Ru1 N4 C18 -76.9(4) no . . .
N1 Ru1 N4 C22 96.2(5) no . . .
N4 Ru1 N1 C1 85.4(6) no . . .
N4 Ru1 N1 C5 -98.4(5) no . . .
N1 Ru1 N5 C25 9.8(5) no . . .
N1 Ru1 N5 C29 -173.6(4) no . . .
N5 Ru1 N1 C1 -88.1(6) no . . .
N5 Ru1 N1 C5 88.1(5) no . . .
N2 Ru1 N4 C18 -155.8(4) no . . .
N2 Ru1 N4 C22 17.3(6) no . . .
N4 Ru1 N2 C6 89.4(5) no . . .
N4 Ru1 N2 C10 -88.0(6) no . . .
N2 Ru1 N5 C25 89.1(5) no . . .
N2 Ru1 N5 C29 -94.4(4) no . . .
N5 Ru1 N2 C6 -93.1(5) no . . .
N5 Ru1 N2 C10 89.6(6) no . . .
N2 Ru1 N6 C30 90.3(4) no . . .
N2 Ru1 N6 C34 -87.2(5) no . . .
N6 Ru1 N2 C6 -171.0(5) no . . .
N6 Ru1 N2 C10 11.7(6) no . . .
N3 Ru1 N4 C18 15.9(4) no . . .
N3 Ru1 N4 C22 -171.0(6) no . . .
N4 Ru1 N3 C13 173.5(6) no . . .
N4 Ru1 N3 C17 -17.4(4) no . . .
N3 Ru1 N5 C25 -83.1(5) no . . .
N3 Ru1 N5 C29 93.5(4) no . . .
N5 Ru1 N3 C13 -3.1(6) no . . .
N5 Ru1 N3 C17 166.0(5) no . . .
N3 Ru1 N6 C30 -94.3(4) no . . .
N3 Ru1 N6 C34 88.2(5) no . . .
N6 Ru1 N3 C13 74.9(6) no . . .
N6 Ru1 N3 C17 -116.0(5) no . . .
N4 Ru1 N6 C30 -173.4(4) no . . .
N4 Ru1 N6 C34 9.0(5) no . . .
N6 Ru1 N4 C18 107.9(4) no . . .
N6 Ru1 N4 C22 -79.0(5) no . . .
N5 Ru1 N6 C30 -0.3(4) no . . .
N5 Ru1 N6 C34 -177.9(5) no . . .
N6 Ru1 N5 C25 -175.9(5) no . . .
N6 Ru1 N5 C29 0.7(4) no . . .
O1 Sr1 O6 C23 127.1(7) no 2_665 . .
O6 Sr1 O1 C11 171.5(4) no . 2_665 2_665
O1 Sr1 O7 C24 -160.4(3) no 2_665 2_655 2_655
O7 Sr1 O1 C11 -116.7(4) no 2_655 2_665 2_665
O13 Sr1 O1 C11 95.9(4) no . 2_665 2_665
O14 Sr1 O1 C11 24.5(4) no . 2_665 2_665
O1 Sr1 O15 Sr1 146.1(3) no 2_665 . 2_565
O15 Sr1 O1 C11 -51.0(4) no . 2_665 2_665
O1 Sr1 O15 Sr1 -43.8(4) no 2_665 2_565 2_565
O15 Sr1 O1 C11 -8.9(5) no 2_565 2_665 2_665
O1 Sr1 C24 O7 39.3(9) no 2_665 2_655 2_655
O1 Sr1 C24 O8 -140.4(5) no 2_665 2_655 2_655
C24 Sr1 O1 C11 -139.4(6) no 2_655 2_665 2_665
O6 Sr1 O7 C24 -92.1(4) no . 2_655 2_655
O7 Sr1 O6 C23 -12.6(6) no 2_655 . .
O6 Sr1 O8 C24 86.7(4) no . 2_655 2_655
O8 Sr1 O6 C23 -61.2(6) no 2_655 . .
O13 Sr1 O6 C23 -140.4(7) no . . .
O14 Sr1 O6 C23 175.4(5) no . . .
O6 Sr1 O15 Sr1 -155.6(2) no . . 2_565
O15 Sr1 O6 C23 70.6(7) no . . .
O6 Sr1 O15 Sr1 135.3(4) no . 2_565 2_565
O15 Sr1 O6 C23 -52.1(9) no 2_565 . .
O6 Sr1 C24 O7 86.9(5) no . 2_655 2_655
O6 Sr1 C24 O8 -92.8(5) no . 2_655 2_655
C24 Sr1 O6 C23 -37.1(6) no 2_655 . .
O7 Sr1 O8 C24 0.2(3) no 2_655 2_655 2_655
O8 Sr1 O7 C24 -0.2(3) no 2_655 2_655 2_655
O13 Sr1 O7 C24 -21.9(5) no . 2_655 2_655
O14 Sr1 O7 C24 79.8(5) no . 2_655 2_655
O7 Sr1 O15 Sr1 -72.2(3) no 2_655 . 2_565
O15 Sr1 O7 C24 138.5(4) no . 2_655 2_655
O7 Sr1 O15 Sr1 93.5(3) no 2_655 2_565 2_565
O15 Sr1 O7 C24 70.2(4) no 2_565 2_655 2_655
O7 Sr1 C24 O7 -0.0(4) no 2_655 2_655 2_655
O7 Sr1 C24 O8 -179.7(9) no 2_655 2_655 2_655
C24 Sr1 O7 C24 0.0(5) no 2_655 2_655 2_655
O13 Sr1 O8 C24 162.4(4) no . 2_655 2_655
O14 Sr1 O8 C24 -132.5(4) no . 2_655 2_655
O8 Sr1 O15 Sr1 -36.7(3) no 2_655 . 2_565
O15 Sr1 O8 C24 -50.5(5) no . 2_655 2_655
O8 Sr1 O15 Sr1 145.4(3) no 2_655 2_565 2_565
O15 Sr1 O8 C24 -88.7(4) no 2_565 2_655 2_655
O8 Sr1 C24 O7 179.7(9) no 2_655 2_655 2_655
O8 Sr1 C24 O8 -0.0(4) no 2_655 2_655 2_655
C24 Sr1 O8 C24 -0.0(5) no 2_655 2_655 2_655
O13 Sr1 O15 Sr1 80.6(5) no . . 2_565
O13 Sr1 O15 Sr1 -142.8(3) no . 2_565 2_565
O13 Sr1 C24 O7 161.9(4) no . 2_655 2_655
O13 Sr1 C24 O8 -17.8(5) no . 2_655 2_655
O14 Sr1 O15 Sr1 69.6(3) no . . 2_565
O14 Sr1 O15 Sr1 -79.2(3) no . 2_565 2_565
O14 Sr1 C24 O7 -121.3(4) no . 2_655 2_655
O14 Sr1 C24 O8 59.0(5) no . 2_655 2_655
O15 Sr1 O15 Sr1 0.0(2) no . 2_565 2_565
O15 Sr1 O15 Sr1 0.0(2) no 2_565 . 2_565
O15 Sr1 C24 O7 -43.2(5) no . 2_655 2_655
O15 Sr1 C24 O8 137.1(4) no . 2_655 2_655
C24 Sr1 O15 Sr1 -55.7(3) no 2_655 . 2_565
O15 Sr1 C24 O7 -100.6(5) no 2_565 2_655 2_655
O15 Sr1 C24 O8 79.7(5) no 2_565 2_655 2_655
C24 Sr1 O15 Sr1 118.8(3) no 2_655 2_565 2_565
O16 Sr2 O5 C23 -6.6(5) no . . .
O17 Sr2 O5 C23 -75.5(5) no . . .
O18 Sr2 O5 C23 -106.9(6) no . . .
O19 Sr2 O5 C23 -172.8(5) no . . .
O20 Sr2 O5 C23 137.7(4) no . . .
O21 Sr2 O5 C23 81.2(5) no . . .
O22 Sr2 O5 C23 34.6(6) no . . .
Sr1 O1 C11 O2 -72.5(10) no 2_665 . .
Sr1 O1 C11 C2 106.8(7) no 2_665 . .
Sr2 O5 C23 O6 56.9(12) no . . .
Sr2 O5 C23 C14 -120.6(6) no . . .
Sr1 O6 C23 O5 -115.2(10) no . . .
Sr1 O6 C23 C14 62.4(10) no . . .
Sr1 O7 C24 Sr1 0.00(2) no 2_655 . 2_655
Sr1 O7 C24 O8 -0.4(10) no 2_655 . .
Sr1 O7 C24 C21 -180.0(7) no 2_655 . .
Sr1 O8 C24 Sr1 0.00(5) no 2_655 . 2_655
Sr1 O8 C24 O7 0.4(10) no 2_655 . .
Sr1 O8 C24 C21 180.0(7) no 2_655 . .
Ru1 N1 C1 C2 178.9(5) no . . .
Ru1 N1 C5 C4 -177.3(5) no . . .
Ru1 N1 C5 C6 3.4(9) no . . .
C1 N1 C5 C4 -0.8(12) no . . .
C1 N1 C5 C6 179.9(7) no . . .
C5 N1 C1 C2 2.9(12) no . . .
Ru1 N2 C6 C5 -0.4(9) no . . .
Ru1 N2 C6 C7 -177.6(5) no . . .
Ru1 N2 C10 C9 176.1(5) no . . .
C6 N2 C10 C9 -1.2(12) no . . .
C10 N2 C6 C5 177.2(7) no . . .
C10 N2 C6 C7 -0.0(12) no . . .
Ru1 N3 C13 C14 166.2(5) no . . .
Ru1 N3 C17 C16 -166.0(5) no . . .
Ru1 N3 C17 C18 16.2(8) no . . .
C13 N3 C17 C16 4.2(11) no . . .
C13 N3 C17 C18 -173.7(6) no . . .
C17 N3 C13 C14 -2.5(11) no . . .
Ru1 N4 C18 C17 -12.1(8) no . . .
Ru1 N4 C18 C19 171.0(5) no . . .
Ru1 N4 C22 C21 -171.6(5) no . . .
C18 N4 C22 C21 1.3(11) no . . .
C22 N4 C18 C17 174.0(6) no . . .
C22 N4 C18 C19 -2.9(10) no . . .
Ru1 N5 C25 C26 176.9(5) no . . .
Ru1 N5 C29 C28 -178.7(4) no . . .
Ru1 N5 C29 C30 -0.9(7) no . . .
C25 N5 C29 C28 -1.9(9) no . . .
C25 N5 C29 C30 175.9(6) no . . .
C29 N5 C25 C26 0.4(10) no . . .
Ru1 N6 C30 C29 -0.1(8) no . . .
Ru1 N6 C30 C31 179.5(4) no . . .
Ru1 N6 C34 C33 179.8(4) no . . .
C30 N6 C34 C33 2.3(10) no . . .
C34 N6 C30 C29 177.6(6) no . . .
C34 N6 C30 C31 -2.8(10) no . . .
N1 C1 C2 C3 -3.3(13) no . . .
N1 C1 C2 C11 -178.5(7) no . . .
C1 C2 C3 C4 1.6(13) no . . .
C1 C2 C11 O1 3.9(13) no . . .
C1 C2 C11 O2 -176.7(8) no . . .
C3 C2 C11 O1 -171.2(8) no . . .
C3 C2 C11 O2 8.2(13) no . . .
C11 C2 C3 C4 176.8(8) no . . .
C2 C3 C4 C5 0.3(14) no . . .
C3 C4 C5 N1 -0.7(14) no . . .
C3 C4 C5 C6 178.5(8) no . . .
N1 C5 C6 N2 -2.1(11) no . . .
N1 C5 C6 C7 175.1(7) no . . .
C4 C5 C6 N2 178.7(8) no . . .
C4 C5 C6 C7 -4.1(14) no . . .
N2 C6 C7 C8 0.8(14) no . . .
C5 C6 C7 C8 -176.2(8) no . . .
C6 C7 C8 C9 -0.3(15) no . . .
C7 C8 C9 C10 -0.9(14) no . . .
C7 C8 C9 C12 176.7(9) no . . .
C8 C9 C10 N2 1.7(14) no . . .
C8 C9 C12 O3 -22.0(14) no . . .
C8 C9 C12 O4 159.5(10) no . . .
C10 C9 C12 O3 155.5(9) no . . .
C10 C9 C12 O4 -23.0(14) no . . .
C12 C9 C10 N2 -175.9(8) no . . .
N3 C13 C14 C15 -1.2(12) no . . .
N3 C13 C14 C23 178.8(7) no . . .
C13 C14 C15 C16 3.1(13) no . . .
C13 C14 C23 O5 23.2(12) no . . .
C13 C14 C23 O6 -154.6(8) no . . .
C15 C14 C23 O5 -156.8(8) no . . .
C15 C14 C23 O6 25.4(12) no . . .
C23 C14 C15 C16 -176.8(7) no . . .
C14 C15 C16 C17 -1.5(13) no . . .
C15 C16 C17 N3 -2.2(13) no . . .
C15 C16 C17 C18 175.5(7) no . . .
N3 C17 C18 N4 -2.7(10) no . . .
N3 C17 C18 C19 174.1(7) no . . .
C16 C17 C18 N4 179.5(7) no . . .
C16 C17 C18 C19 -3.7(12) no . . .
N4 C18 C19 C20 0.8(12) no . . .
C17 C18 C19 C20 -175.7(7) no . . .
C18 C19 C20 C21 2.9(12) no . . .
C19 C20 C21 C22 -4.4(12) no . . .
C19 C20 C21 C24 179.3(7) no . . .
C20 C21 C22 N4 2.3(12) no . . .
C20 C21 C24 O7 28.1(13) no . . .
C20 C21 C24 O8 -151.6(8) no . . .
C22 C21 C24 O7 -148.1(8) no . . .
C22 C21 C24 O8 32.3(13) no . . .
C24 C21 C22 N4 178.6(7) no . . .
N5 C25 C26 C27 0.6(11) no . . .
N5 C25 C26 C35 -174.6(6) no . . .
C25 C26 C27 C28 -0.1(11) no . . .
C25 C26 C35 O9 -160.2(7) no . . .
C25 C26 C35 O10 18.6(11) no . . .
C27 C26 C35 O9 24.9(11) no . . .
C27 C26 C35 O10 -156.3(7) no . . .
C35 C26 C27 C28 175.0(7) no . . .
C26 C27 C28 C29 -1.4(11) no . . .
C27 C28 C29 N5 2.5(11) no . . .
C27 C28 C29 C30 -174.9(7) no . . .
N5 C29 C30 N6 0.6(9) no . . .
N5 C29 C30 C31 -178.9(6) no . . .
C28 C29 C30 N6 178.2(7) no . . .
C28 C29 C30 C31 -1.3(11) no . . .
N6 C30 C31 C32 1.7(11) no . . .
C29 C30 C31 C32 -178.8(6) no . . .
C30 C31 C32 C33 0.1(11) no . . .
C31 C32 C33 C34 -0.6(11) no . . .
C31 C32 C33 C36 179.7(7) no . . .
C32 C33 C34 N6 -0.6(11) no . . .
C32 C33 C36 O11 5.0(12) no . . .
C32 C33 C36 O12 -173.8(7) no . . .
C34 C33 C36 O11 -174.7(7) no . . .
C34 C33 C36 O12 6.5(11) no . . .
C36 C33 C34 N6 179.1(6) no . . .
